data_7233371
loop_
_publ_author_name
'Cheisson, Thibault'
'Jian, Jiwen'
'Su, Jing'
'Eaton, Teresa M.'
'Gau, Michael'
'Carroll, Patrick'
'Batista, Enrique R.'
'Yang, Ping'
'Gibson, John K.'
'Schelter, Eric J.'

_publ_section_title
;
 Halide Anion Discrimination by a Tripodal Hydroxylamine Ligand in Gas and
 Condensed Phases
;
_journal_name_full 'Physical Chemistry Chemical Physics'
_journal_paper_doi 10.1039/C9CP03764K
_journal_year 2019
_chemical_formula_moiety 'C33 H49 N4 O3, 0.5(C6 H6), Br'
_chemical_formula_sum 'C36 H52 Br N4 O3'
_chemical_formula_weight 668.72
_space_group_crystal_system monoclinic
_space_group_IT_number 15
_space_group_name_Hall '-C 2yc'
_space_group_name_H-M_alt 'C 1 2/c 1'
_symmetry_space_group_name_Hall '-C 2yc'
_symmetry_space_group_name_H-M 'C 1 2/c 1'
_atom_sites_solution_hydrogens geom
_atom_sites_solution_primary direct
_audit_creation_date 2017-09-06
_audit_creation_method
;
Olex2 1.2
(compiled 2016.09.09 svn.r3337 for OlexSys, GUI svn.r5227)
;
_audit_update_record
;
2019-03-06 deposited with the CCDC.    2019-08-12 downloaded from the CCDC.
;
_cell_angle_alpha 90
_cell_angle_beta 129.4510(10)
_cell_angle_gamma 90
_cell_formula_units_Z 8
_cell_length_a 29.0180(11)
_cell_length_b 15.6456(6)
_cell_length_c 19.7456(7)
_cell_measurement_reflns_used 9930
_cell_measurement_temperature 100
_cell_measurement_theta_max 27.504
_cell_measurement_theta_min 2.418
_cell_volume 6922.2(5)
_computing_data_collection
;
Bruker APEX2 v2014.11-0
;
_computing_data_reduction 'Bruker SAINT v8.34A'
_computing_publication_material 'Olex2 (Dolomanov et al., 2009)'
_computing_structure_refinement
;
shelXL v2014/7
;
_computing_structure_solution
;
'shelXS-97'
;
_diffrn_ambient_temperature 100
_diffrn_measured_fraction_theta_full 0.995
_diffrn_measured_fraction_theta_max 0.993
_diffrn_measurement_device 'CCD area detector'
_diffrn_measurement_device_type 'Bruker APEXII'
_diffrn_measurement_method '\w and \f scans'
_diffrn_radiation_monochromator graphite
_diffrn_radiation_type MoK\a
_diffrn_radiation_wavelength 0.71073
_diffrn_reflns_av_R_equivalents 0.0268
_diffrn_reflns_av_unetI/netI 0.0305
_diffrn_reflns_Laue_measured_fraction_full 0.995
_diffrn_reflns_Laue_measured_fraction_max 0.993
_diffrn_reflns_limit_h_max 37
_diffrn_reflns_limit_h_min -37
_diffrn_reflns_limit_k_max 19
_diffrn_reflns_limit_k_min -20
_diffrn_reflns_limit_l_max 18
_diffrn_reflns_limit_l_min -25
_diffrn_reflns_number 30306
_diffrn_reflns_point_group_measured_fraction_full 0.995
_diffrn_reflns_point_group_measured_fraction_max 0.993
_diffrn_reflns_theta_full 25.242
_diffrn_reflns_theta_max 27.519
_diffrn_reflns_theta_min 1.587
_diffrn_source 'sealed tube'
_exptl_absorpt_coefficient_mu 1.228
_exptl_absorpt_correction_T_max 0.7456
_exptl_absorpt_correction_T_min 0.6126
_exptl_absorpt_correction_type multi-scan
_exptl_absorpt_process_details 'SADABS v2014/4'
_exptl_crystal_colour colourless
_exptl_crystal_density_diffrn 1.283
_exptl_crystal_description block
_exptl_crystal_F_000 2840
_exptl_crystal_size_max 0.38
_exptl_crystal_size_mid 0.18
_exptl_crystal_size_min 0.11
_refine_diff_density_max 1.571
_refine_diff_density_min -0.470
_refine_diff_density_rms 0.075
_refine_ls_extinction_method none
_refine_ls_goodness_of_fit_ref 1.035
_refine_ls_hydrogen_treatment constr
_refine_ls_matrix_type full
_refine_ls_number_parameters 410
_refine_ls_number_reflns 7927
_refine_ls_number_restraints 0
_refine_ls_restrained_S_all 1.035
_refine_ls_R_factor_all 0.0536
_refine_ls_R_factor_gt 0.0418
_refine_ls_shift/su_max 0.001
_refine_ls_shift/su_mean 0.000
_refine_ls_structure_factor_coef Fsqd
_refine_ls_weighting_details 'w=1/[\s^2^(Fo^2^)+(0.0595P)^2^+12.8587P] where P=(Fo^2^+2Fc^2^)/3'
_refine_ls_weighting_scheme calc
_refine_ls_wR_factor_gt 0.1082
_refine_ls_wR_factor_ref 0.1144
_reflns_number_gt 6610
_reflns_number_total 7927
_reflns_threshold_expression 'I > 2\s(I)'
_cod_data_source_file c9cp03764k3.cif
_cod_data_source_block 40181
_cod_database_code 7233371
_shelx_estimated_absorpt_t_max 0.877
_shelx_estimated_absorpt_t_min 0.653

loop_
_space_group_symop_operation_xyz
'x, y, z'
'-x, y, -z+1/2'
'x+1/2, y+1/2, z'
'-x+1/2, y+1/2, -z+1/2'
'-x, -y, -z'
'x, -y, z-1/2'
'-x+1/2, -y+1/2, -z'
'x+1/2, -y+1/2, z-1/2'

loop_
_atom_site_label
_atom_site_type_symbol
_atom_site_fract_x
_atom_site_fract_y
_atom_site_fract_z
_atom_site_U_iso_or_equiv
_atom_site_adp_type
_atom_site_occupancy
_atom_site_site_symmetry_order
_atom_site_calc_flag
_atom_site_refinement_flags_posn
_atom_site_refinement_flags_adp
_atom_site_refinement_flags_occupancy
O1 O 0.40576(9) 0.21684(13) 0.45779(13) 0.0397(5) Uani 1 1 d . . .
H1 H 0.3899 0.2567 0.4209 0.060 Uiso 1 1 calc GR . .
O2 O 0.32067(9) 0.24682(11) 0.15653(11) 0.0344(4) Uani 1 1 d . . .
H2 H 0.3226 0.2785 0.1926 0.052 Uiso 1 1 calc GR . .
O3 O 0.08244(7) 0.04041(10) 0.12955(10) 0.0227(3) Uani 1 1 d . . .
H3 H 0.0983 -0.0081 0.1471 0.034 Uiso 1 1 calc GR . .
N1 N 0.35971(10) 0.16879(14) 0.45033(13) 0.0297(5) Uani 1 1 d . . .
N2 N 0.33396(8) 0.15939(12) 0.18823(12) 0.0195(4) Uani 1 1 d . . .
N3 N 0.11691(8) 0.09364(12) 0.11587(11) 0.0183(4) Uani 1 1 d . . .
N4 N 0.24249(9) 0.07183(13) 0.23798(12) 0.0231(4) Uani 1 1 d . . .
H4 H 0.2016 0.0478 0.1929 0.028 Uiso 1 1 calc R . .
C1 C 0.25977(10) 0.05117(17) 0.32718(14) 0.0261(5) Uani 1 1 d . . .
H1a H 0.2525 0.1022 0.3490 0.031 Uiso 1 1 calc R . .
H1b H 0.2338 0.0046 0.3199 0.031 Uiso 1 1 calc R . .
C2 C 0.32446(10) 0.02434(17) 0.39491(14) 0.0258(5) Uani 1 1 d . . .
C3 C 0.33673(12) -0.06324(18) 0.40102(16) 0.0314(6) Uani 1 1 d . . .
H3a H 0.3045 -0.1026 0.3688 0.038 Uiso 1 1 calc R . .
C4 C 0.39440(12) -0.09367(18) 0.45268(18) 0.0352(6) Uani 1 1 d . . .
H4a H 0.4018 -0.1532 0.4549 0.042 Uiso 1 1 calc R . .
C5 C 0.44128(12) -0.03669(19) 0.50113(16) 0.0341(6) Uani 1 1 d . . .
H5 H 0.4811 -0.0571 0.5355 0.041 Uiso 1 1 calc R . .
C6 C 0.43095(11) 0.04890(19) 0.50019(16) 0.0318(6) Uani 1 1 d . . .
H6 H 0.4637 0.0872 0.5346 0.038 Uiso 1 1 calc R . .
C7 C 0.37225(11) 0.08045(16) 0.44863(15) 0.0265(5) Uani 1 1 d . . .
C8 C 0.36472(13) 0.19341(18) 0.52907(16) 0.0350(6) Uani 1 1 d . . .
C9 C 0.34825(16) 0.2864(2) 0.5195(2) 0.0499(8) Uani 1 1 d . . .
H9a H 0.3089 0.2957 0.4624 0.075 Uiso 1 1 calc GR . .
H9b H 0.3780 0.3212 0.5234 0.075 Uiso 1 1 calc GR . .
H9c H 0.3472 0.3029 0.5664 0.075 Uiso 1 1 calc GR . .
C10 C 0.31817(15) 0.1416(2) 0.5253(2) 0.0463(8) Uani 1 1 d . . .
H10a H 0.2784 0.1523 0.4693 0.069 Uiso 1 1 calc GR . .
H10b H 0.3189 0.1589 0.5736 0.069 Uiso 1 1 calc GR . .
H10c H 0.3275 0.0806 0.5304 0.069 Uiso 1 1 calc GR . .
C11 C 0.42676(13) 0.1802(2) 0.61704(17) 0.0457(8) Uani 1 1 d . . .
H11a H 0.4295 0.2103 0.6631 0.069 Uiso 1 1 calc GR . .
H11b H 0.4568 0.2028 0.6139 0.069 Uiso 1 1 calc GR . .
H11c H 0.4337 0.1190 0.6307 0.069 Uiso 1 1 calc GR . .
C12 C 0.28226(10) 0.02883(15) 0.22343(15) 0.0228(5) Uani 1 1 d . . .
H12a H 0.2832 -0.0333 0.2339 0.027 Uiso 1 1 calc R . .
H12b H 0.3234 0.0509 0.2673 0.027 Uiso 1 1 calc R . .
C13 C 0.26306(10) 0.04192(15) 0.13267(15) 0.0211(4) Uani 1 1 d . . .
C14 C 0.22074(10) -0.01347(16) 0.06593(16) 0.0278(5) Uani 1 1 d . . .
H14 H 0.2064 -0.0601 0.0787 0.033 Uiso 1 1 calc R . .
C15 C 0.19949(11) -0.00093(18) -0.01881(17) 0.0326(6) Uani 1 1 d . . .
H15 H 0.1709 -0.0393 -0.0639 0.039 Uiso 1 1 calc R . .
C16 C 0.21952(11) 0.06675(19) -0.03803(15) 0.0339(6) Uani 1 1 d . . .
H16 H 0.2035 0.0763 -0.0969 0.041 Uiso 1 1 calc R . .
C17 C 0.26350(12) 0.12202(16) 0.02852(15) 0.0273(5) Uani 1 1 d . . .
H17 H 0.2772 0.1688 0.0149 0.033 Uiso 1 1 calc R . .
C18 C 0.28683(10) 0.10766(15) 0.11473(14) 0.0204(4) Uani 1 1 d . . .
C19 C 0.39587(11) 0.13858(16) 0.22163(16) 0.0265(5) Uani 1 1 d . . .
C20 C 0.40421(14) 0.1563(2) 0.1536(2) 0.0490(8) Uani 1 1 d . . .
H20a H 0.3925 0.2153 0.1328 0.073 Uiso 1 1 calc GR . .
H20b H 0.3792 0.1169 0.1041 0.073 Uiso 1 1 calc GR . .
H20c H 0.4462 0.1479 0.1806 0.073 Uiso 1 1 calc GR . .
C21 C 0.43789(12) 0.19436(19) 0.30272(17) 0.0339(6) Uani 1 1 d . . .
H21a H 0.4306 0.1845 0.3442 0.051 Uiso 1 1 calc GR . .
H21b H 0.4307 0.2547 0.2854 0.051 Uiso 1 1 calc GR . .
H21c H 0.4793 0.1797 0.3306 0.051 Uiso 1 1 calc GR . .
C22 C 0.40877(11) 0.04483(18) 0.24848(19) 0.0358(6) Uani 1 1 d . . .
H22a H 0.3794 0.0090 0.1977 0.054 Uiso 1 1 calc GR . .
H22b H 0.4062 0.0347 0.2950 0.054 Uiso 1 1 calc GR . .
H22c H 0.4489 0.0305 0.2700 0.054 Uiso 1 1 calc GR . .
C23 C 0.23731(10) 0.16679(15) 0.22185(16) 0.0259(5) Uani 1 1 d . . .
H23a H 0.2303 0.1779 0.1666 0.031 Uiso 1 1 calc R . .
H23b H 0.2754 0.1946 0.2702 0.031 Uiso 1 1 calc R . .
C24 C 0.18705(10) 0.20559(15) 0.21566(15) 0.0214(4) Uani 1 1 d . . .
C25 C 0.19973(10) 0.27929(15) 0.26413(15) 0.0240(5) Uani 1 1 d . . .
H25 H 0.2387 0.3031 0.2985 0.029 Uiso 1 1 calc R . .
C26 C 0.15665(11) 0.31843(16) 0.26319(15) 0.0266(5) Uani 1 1 d . . .
H26 H 0.1657 0.3696 0.2955 0.032 Uiso 1 1 calc R . .
C27 C 0.10039(11) 0.28306(17) 0.21517(16) 0.0284(5) Uani 1 1 d . . .
H27 H 0.0709 0.3096 0.2150 0.034 Uiso 1 1 calc R . .
C28 C 0.08662(10) 0.20886(16) 0.16706(15) 0.0235(5) Uani 1 1 d . . .
H28 H 0.0482 0.1839 0.1355 0.028 Uiso 1 1 calc R . .
C29 C 0.12940(9) 0.17108(14) 0.16521(13) 0.0186(4) Uani 1 1 d . . .
C30 C 0.07923(10) 0.10592(16) 0.01731(14) 0.0230(5) Uani 1 1 d . . .
C31 C 0.11614(12) 0.16002(17) 0.00248(16) 0.0287(5) Uani 1 1 d . . .
H31a H 0.1534 0.1301 0.0265 0.043 Uiso 1 1 calc GR . .
H31b H 0.1253 0.2153 0.0320 0.043 Uiso 1 1 calc GR . .
H31c H 0.0933 0.1693 -0.0605 0.043 Uiso 1 1 calc GR . .
C32 C 0.01926(11) 0.14879(17) -0.02519(16) 0.0302(5) Uani 1 1 d . . .
H32a H 0.0258 0.2087 -0.0066 0.045 Uiso 1 1 calc GR . .
H32b H -0.0011 0.1191 -0.0072 0.045 Uiso 1 1 calc GR . .
H32c H -0.0054 0.1461 -0.0891 0.045 Uiso 1 1 calc GR . .
C33 C 0.06925(11) 0.01673(16) -0.02173(15) 0.0265(5) Uani 1 1 d . . .
H33a H 0.0381 -0.0127 -0.0250 0.040 Uiso 1 1 calc GR . .
H33b H 0.1064 -0.0161 0.0156 0.040 Uiso 1 1 calc GR . .
H33c H 0.0569 0.0219 -0.0807 0.040 Uiso 1 1 calc GR . .
C34 C 0.5000 0.3986(3) 0.2500 0.0301(8) Uani 1 2 d S T P
H34 H 0.5000 0.3378 0.2500 0.036 Uiso 1 2 calc RS T P
C35 C 0.45470(11) 0.44233(19) 0.24025(15) 0.0325(6) Uani 1 1 d . . .
H35 H 0.4236 0.4119 0.2332 0.039 Uiso 1 1 calc R . .
C36 C 0.45502(12) 0.5307(2) 0.24080(16) 0.0375(7) Uani 1 1 d . . .
H36 H 0.4243 0.5611 0.2349 0.045 Uiso 1 1 calc R . .
C37 C 0.5000 0.5747(3) 0.2500 0.0399(10) Uani 1 2 d S T P
H37 H 0.5000 0.6354 0.2500 0.048 Uiso 1 2 calc RS T P
Br1 Br 0.33434(2) 0.36914(2) 0.30424(2) 0.02294(8) Uani 1 1 d . . .

loop_
_atom_site_aniso_label
_atom_site_aniso_U_11
_atom_site_aniso_U_22
_atom_site_aniso_U_33
_atom_site_aniso_U_23
_atom_site_aniso_U_13
_atom_site_aniso_U_12
O1 0.0433(11) 0.0335(11) 0.0443(11) 0.0078(9) 0.0288(10) 0.0000(9)
O2 0.0626(12) 0.0128(8) 0.0314(9) 0.0022(7) 0.0315(9) -0.0003(8)
O3 0.0209(8) 0.0186(8) 0.0310(8) 0.0055(7) 0.0175(7) -0.0008(6)
N1 0.0357(11) 0.0273(12) 0.0278(10) 0.0001(9) 0.0211(9) -0.0002(9)
N2 0.0262(10) 0.0115(9) 0.0250(9) 0.0011(7) 0.0182(8) -0.0014(7)
N3 0.0169(8) 0.0172(10) 0.0211(8) 0.0006(7) 0.0122(7) -0.0028(7)
N4 0.0231(9) 0.0227(10) 0.0232(9) 0.0013(8) 0.0146(8) 0.0029(8)
C1 0.0246(11) 0.0310(14) 0.0198(10) -0.0018(9) 0.0128(9) 0.0017(10)
C2 0.0225(11) 0.0334(14) 0.0180(10) -0.0004(9) 0.0112(9) 0.0052(10)
C3 0.0324(13) 0.0320(15) 0.0309(12) 0.0011(10) 0.0206(11) 0.0026(11)
C4 0.0407(15) 0.0293(15) 0.0412(14) 0.0089(12) 0.0286(13) 0.0089(12)
C5 0.0289(13) 0.0418(17) 0.0293(12) 0.0100(11) 0.0174(11) 0.0115(12)
C6 0.0250(12) 0.0401(16) 0.0263(11) -0.0035(11) 0.0144(10) -0.0022(11)
C7 0.0285(12) 0.0271(13) 0.0235(10) -0.0005(9) 0.0163(10) 0.0036(10)
C8 0.0422(15) 0.0342(15) 0.0275(12) -0.0046(11) 0.0217(12) 0.0001(12)
C9 0.066(2) 0.0367(18) 0.0457(17) -0.0092(14) 0.0345(16) 0.0066(15)
C10 0.0544(18) 0.060(2) 0.0398(15) -0.0173(14) 0.0373(15) -0.0178(15)
C11 0.0417(16) 0.064(2) 0.0204(12) -0.0022(13) 0.0145(11) 0.0023(15)
C12 0.0265(11) 0.0186(12) 0.0342(12) 0.0026(9) 0.0244(10) 0.0013(9)
C13 0.0194(10) 0.0184(11) 0.0283(11) -0.0021(9) 0.0164(9) 0.0023(8)
C14 0.0241(11) 0.0232(13) 0.0362(13) -0.0060(10) 0.0192(10) -0.0013(10)
C15 0.0262(12) 0.0304(14) 0.0325(12) -0.0066(11) 0.0146(11) 0.0010(10)
C16 0.0339(13) 0.0426(16) 0.0194(11) 0.0021(10) 0.0143(10) 0.0150(12)
C17 0.0354(13) 0.0249(13) 0.0262(11) 0.0046(9) 0.0218(11) 0.0071(10)
C18 0.0215(10) 0.0191(11) 0.0212(10) -0.0008(8) 0.0139(9) 0.0029(9)
C19 0.0243(11) 0.0306(14) 0.0324(12) -0.0086(10) 0.0217(10) -0.0096(10)
C20 0.0458(17) 0.075(2) 0.0499(17) -0.0198(16) 0.0417(15) -0.0264(16)
C21 0.0319(13) 0.0357(15) 0.0403(14) -0.0141(12) 0.0258(12) -0.0145(11)
C22 0.0211(12) 0.0295(14) 0.0504(15) -0.0087(12) 0.0198(12) -0.0003(10)
C23 0.0253(12) 0.0195(12) 0.0381(13) -0.0033(10) 0.0225(11) -0.0037(9)
C24 0.0227(11) 0.0186(12) 0.0261(10) 0.0015(9) 0.0170(9) 0.0014(9)
C25 0.0246(11) 0.0215(12) 0.0261(11) -0.0005(9) 0.0161(9) -0.0019(9)
C26 0.0367(13) 0.0211(12) 0.0301(11) -0.0044(10) 0.0251(11) -0.0020(10)
C27 0.0325(13) 0.0302(14) 0.0359(12) -0.0005(10) 0.0281(11) 0.0048(10)
C28 0.0214(11) 0.0259(13) 0.0266(11) 0.0022(9) 0.0169(9) 0.0005(9)
C29 0.0205(10) 0.0161(11) 0.0213(10) 0.0028(8) 0.0143(9) 0.0011(8)
C30 0.0249(11) 0.0209(12) 0.0208(10) 0.0016(9) 0.0134(9) -0.0003(9)
C31 0.0426(14) 0.0214(12) 0.0314(12) -0.0004(10) 0.0279(12) -0.0017(11)
C32 0.0284(13) 0.0268(14) 0.0250(11) 0.0047(10) 0.0122(10) 0.0069(10)
C33 0.0268(12) 0.0254(13) 0.0233(10) -0.0019(9) 0.0141(9) -0.0024(10)
C34 0.0348(19) 0.0272(19) 0.0237(15) 0.000 0.0164(15) 0.000
C35 0.0291(13) 0.0444(17) 0.0220(11) 0.0037(11) 0.0153(10) -0.0001(11)
C36 0.0392(15) 0.0462(18) 0.0223(11) 0.0031(11) 0.0173(11) 0.0156(13)
C37 0.057(3) 0.028(2) 0.0201(16) 0.000 0.0177(17) 0.000
Br1 0.02031(12) 0.01706(13) 0.02704(12) -0.00336(9) 0.01299(10) -0.00180(8)

loop_
_atom_type_symbol
_atom_type_description
_atom_type_scat_dispersion_real
_atom_type_scat_dispersion_imag
_atom_type_scat_source
C C 0.0033 0.0016 'International Tables Vol C Tables 4.2.6.8 and 6.1.1.4'
H H 0.0000 0.0000 'International Tables Vol C Tables 4.2.6.8 and 6.1.1.4'
Br Br -0.2901 2.4595 'International Tables Vol C Tables 4.2.6.8 and 6.1.1.4'
N N 0.0061 0.0033 'International Tables Vol C Tables 4.2.6.8 and 6.1.1.4'
O O 0.0106 0.0060 'International Tables Vol C Tables 4.2.6.8 and 6.1.1.4'

loop_
_geom_angle_atom_site_label_1
_geom_angle_atom_site_label_2
_geom_angle_atom_site_label_3
_geom_angle
_geom_angle_site_symmetry_1
_geom_angle_site_symmetry_3
O1 N1 C8 106.32(19) . .
C7 N1 O1 105.63(19) . .
C7 N1 C8 114.1(2) . .
O2 N2 C18 105.72(17) . .
O2 N2 C19 108.01(17) . .
C18 N2 C19 114.93(17) . .
O3 N3 C30 106.86(15) . .
C29 N3 O3 105.18(15) . .
C29 N3 C30 115.07(17) . .
C12 N4 C1 113.18(17) . .
C23 N4 C1 111.57(18) . .
C23 N4 C12 112.58(18) . .
C2 C1 N4 113.01(19) . .
C3 C2 C1 116.8(2) . .
C7 C2 C1 124.8(2) . .
C7 C2 C3 118.3(2) . .
C4 C3 C2 121.6(3) . .
C3 C4 C5 119.2(3) . .
C6 C5 C4 120.7(2) . .
C5 C6 C7 120.5(2) . .
C2 C7 N1 118.6(2) . .
C2 C7 C6 119.4(2) . .
C6 C7 N1 122.0(2) . .
N1 C8 C10 107.9(2) . .
N1 C8 C11 114.1(2) . .
C9 C8 N1 107.5(2) . .
C9 C8 C10 107.8(3) . .
C9 C8 C11 108.9(3) . .
C11 C8 C10 110.4(2) . .
N4 C12 C13 114.39(18) . .
C14 C13 C12 118.4(2) . .
C14 C13 C18 119.8(2) . .
C18 C13 C12 121.8(2) . .
C15 C14 C13 120.3(2) . .
C16 C15 C14 120.2(2) . .
C15 C16 C17 120.6(2) . .
C18 C17 C16 119.4(2) . .
C13 C18 N2 117.25(19) . .
C17 C18 N2 123.3(2) . .
C17 C18 C13 119.4(2) . .
N2 C19 C20 112.7(2) . .
N2 C19 C21 105.75(19) . .
N2 C19 C22 108.78(19) . .
C21 C19 C20 110.5(2) . .
C22 C19 C20 109.8(2) . .
C22 C19 C21 109.2(2) . .
N4 C23 C24 112.00(19) . .
C25 C24 C23 117.2(2) . .
C25 C24 C29 118.9(2) . .
C29 C24 C23 123.9(2) . .
C26 C25 C24 121.1(2) . .
C27 C26 C25 119.8(2) . .
C26 C27 C28 120.4(2) . .
C27 C28 C29 119.9(2) . .
C24 C29 N3 118.41(19) . .
C28 C29 N3 121.66(19) . .
C28 C29 C24 119.8(2) . .
N3 C30 C31 107.02(18) . .
N3 C30 C32 113.61(19) . .
N3 C30 C33 106.34(18) . .
C32 C30 C31 110.1(2) . .
C32 C30 C33 109.8(2) . .
C33 C30 C31 109.8(2) . .
C35 C34 C35 120.6(4) . 2_655
C36 C35 C34 119.5(3) . .
C37 C36 C35 120.0(3) . .
C36 C37 C36 120.2(4) 2_655 .

loop_
_geom_bond_atom_site_label_1
_geom_bond_atom_site_label_2
_geom_bond_distance
_geom_bond_site_symmetry_2
O1 N1 1.457(3) .
O2 N2 1.451(2) .
O3 N3 1.453(2) .
N1 C7 1.435(3) .
N1 C8 1.516(3) .
N2 C18 1.452(3) .
N2 C19 1.504(3) .
N3 C29 1.449(3) .
N3 C30 1.522(3) .
N4 C1 1.528(3) .
N4 C12 1.513(3) .
N4 C23 1.507(3) .
C1 C2 1.516(3) .
C2 C3 1.402(4) .
C2 C7 1.396(3) .
C3 C4 1.378(4) .
C4 C5 1.381(4) .
C5 C6 1.370(4) .
C6 C7 1.406(3) .
C8 C9 1.506(4) .
C8 C10 1.536(4) .
C8 C11 1.525(4) .
C12 C13 1.515(3) .
C13 C14 1.392(3) .
C13 C18 1.404(3) .
C14 C15 1.381(4) .
C15 C16 1.372(4) .
C16 C17 1.404(4) .
C17 C18 1.394(3) .
C19 C20 1.533(3) .
C19 C21 1.527(3) .
C19 C22 1.523(4) .
C23 C24 1.511(3) .
C24 C25 1.390(3) .
C24 C29 1.401(3) .
C25 C26 1.382(3) .
C26 C27 1.380(4) .
C27 C28 1.388(3) .
C28 C29 1.396(3) .
C30 C31 1.532(3) .
C30 C32 1.525(3) .
C30 C33 1.530(3) .
C34 C35 1.383(3) .
C34 C35 1.383(3) 2_655
C35 C36 1.382(4) .
C36 C37 1.382(4) .
C37 C36 1.382(4) 2_655
